data_2013685
loop_
_publ_author_name
'G\"orbitz, Carl Henrik'

_publ_section_title
;
 Water polymers in <small>L</small>-alanyl-<small>L</small>-methionine
 hemihydrate
;
_journal_issue 12
_journal_name_full 'Acta Crystallographica Section C'
_journal_page_first o730
_journal_page_last o732
_journal_paper_doi 10.1107/S0108270103025782
_journal_volume 59
_journal_year 2003
_chemical_formula_iupac 'C8 H16 N2 O3 S, 0.5H2 O'
_chemical_formula_moiety 'C8 H16 N2 O3 S, 0.5H2 O'
_chemical_formula_sum 'C8 H17 N2 O3.5 S'
_chemical_formula_weight 229.31
_chemical_name_systematic
;
 L-Alanyl-L-methionine hemihydrate
;
_space_group_IT_number 19
_symmetry_cell_setting orthorhombic
_symmetry_space_group_name_Hall 'P 2ac 2ab'
_symmetry_space_group_name_H-M 'P 21 21 21'
_atom_sites_solution_hydrogens geom
_atom_sites_solution_primary direct
_atom_sites_solution_secondary difmap
_audit_creation_method SHELXL-97
_cell_angle_alpha 90.00
_cell_angle_beta 90.00
_cell_angle_gamma 90.00
_cell_formula_units_Z 8
_cell_length_a 5.0809(2)
_cell_length_b 17.9228(9)
_cell_length_c 24.5005(11)
_cell_measurement_reflns_used 5401
_cell_measurement_temperature 105(2)
_cell_measurement_theta_max 27.10
_cell_measurement_theta_min 1.66
_cell_volume 2231.11(17)
_computing_cell_refinement 'SAINT (Bruker, 2001)'
_computing_data_collection 'SMART (Bruker, 1998)'
_computing_data_reduction SAINT
_computing_molecular_graphics SHELXTL
_computing_publication_material SHELXTL
_computing_structure_refinement SHELXTL
_computing_structure_solution 'SHELXTL (Bruker, 2000)'
_diffrn_ambient_temperature 105(2)
_diffrn_detector_area_resol_mean 8.3
_diffrn_measured_fraction_theta_full 0.981
_diffrn_measured_fraction_theta_max 0.966
_diffrn_measurement_device_type 'Siemens SMART CCD diffractometer'
_diffrn_measurement_method 'Sets of exposures each taken over 0.3\% \w rotation'
_diffrn_radiation_monochromator graphite
_diffrn_radiation_source 'fine-focus sealed tube'
_diffrn_radiation_type MoK\a
_diffrn_radiation_wavelength 0.71073
_diffrn_reflns_av_R_equivalents 0.0989
_diffrn_reflns_av_sigmaI/netI 0.0825
_diffrn_reflns_limit_h_max 6
_diffrn_reflns_limit_h_min -6
_diffrn_reflns_limit_k_max 21
_diffrn_reflns_limit_k_min -21
_diffrn_reflns_limit_l_max 31
_diffrn_reflns_limit_l_min -31
_diffrn_reflns_number 13921
_diffrn_reflns_theta_full 25.00
_diffrn_reflns_theta_max 27.10
_diffrn_reflns_theta_min 1.66
_diffrn_standards_decay_% none
_exptl_absorpt_coefficient_mu 0.282
_exptl_absorpt_correction_T_max 0.9921
_exptl_absorpt_correction_T_min 0.8294
_exptl_absorpt_correction_type multi-scan
_exptl_absorpt_process_details 'SADABS (Sheldrick, 1996)'
_exptl_crystal_colour colourless
_exptl_crystal_density_diffrn 1.365
_exptl_crystal_density_meas ?
_exptl_crystal_density_method 'not measured'
_exptl_crystal_description needle
_exptl_crystal_F_000 984
_exptl_crystal_size_max 0.580
_exptl_crystal_size_mid 0.050
_exptl_crystal_size_min 0.028
_refine_diff_density_max 0.289
_refine_diff_density_min -0.348
_refine_ls_abs_structure_details 'Flack (1983)'
_refine_ls_abs_structure_Flack -0.04(8)
_refine_ls_extinction_method none
_refine_ls_goodness_of_fit_ref 0.990
_refine_ls_hydrogen_treatment mixed
_refine_ls_matrix_type full
_refine_ls_number_parameters 290
_refine_ls_number_reflns 4661
_refine_ls_number_restraints 0
_refine_ls_restrained_S_all 0.990
_refine_ls_R_factor_all 0.0595
_refine_ls_R_factor_gt 0.0402
_refine_ls_shift/su_max 0.001
_refine_ls_shift/su_mean 0.000
_refine_ls_structure_factor_coef Fsqd
_refine_ls_weighting_details 'calc w=1/[\s^2^(Fo^2^)+(0.0356P)^2^] where P=(Fo^2^+2Fc^2^)/3'
_refine_ls_weighting_scheme calc
_refine_ls_wR_factor_gt 0.0844
_refine_ls_wR_factor_ref 0.0901
_reflns_number_gt 3741
_reflns_number_total 4661
_reflns_threshold_expression I>2\s(I)
_cod_data_source_file sk1679.cif
_cod_data_source_block I
_cod_depositor_comments
;
The following automatic conversions were performed:

'_exptl_crystal_density_meas' value 'not measured' was changed to '?'
- the value is perceived as not measured.

Automatic conversion script
Id: cif_fix_values 3008 2015-01-20 13:52:24Z robertas 
;
_cod_original_formula_sum 'C8 H17 N2 O3.5 S1'
_cod_database_code 2013685
_cod_database_fobs_code 2013685

loop_
_symmetry_equiv_pos_as_xyz
'x, y, z'
'-x+1/2, -y, z+1/2'
'-x, y+1/2, -z+1/2'
'x+1/2, -y+1/2, -z'

loop_
_atom_site_label
_atom_site_fract_x
_atom_site_fract_y
_atom_site_fract_z
_atom_site_U_iso_or_equiv
_atom_site_adp_type
_atom_site_calc_flag
_atom_site_refinement_flags
_atom_site_occupancy
_atom_site_disorder_assembly
_atom_site_disorder_group
_atom_site_type_symbol
S1A 0.00812(16) 0.42636(4) 0.76208(3) 0.02919(18) Uani d . 1 . . S
O1A -0.2719(4) 0.69891(10) 0.65014(6) 0.0191(4) Uani d . 1 . . O
O2A 0.4030(4) 0.68803(12) 0.78347(6) 0.0304(5) Uani d . 1 . . O
O3A 0.1017(4) 0.64020(9) 0.83967(6) 0.0250(4) Uani d . 1 . . O
N1A -0.0406(4) 0.72992(10) 0.55620(7) 0.0147(5) Uani d . 1 . . N
H1A -0.015 0.7703 0.5356 0.022 Uiso calc R 1 . . H
H2A -0.209 0.7275 0.5662 0.022 Uiso calc R 1 . . H
H3A 0.001 0.6892 0.5371 0.022 Uiso calc R 1 . . H
N2A 0.1111(5) 0.67829(11) 0.69541(7) 0.0165(5) Uani d . 1 . . N
H4A 0.271 0.67866 0.6934 0.020 Uiso calc R 1 . . H
C1A 0.1286(6) 0.73448(13) 0.60562(8) 0.0156(5) Uani d . 1 . . C
H11A 0.289 0.7044 0.5999 0.019 Uiso calc R 1 . . H
C2A 0.2054(6) 0.81481(14) 0.61705(9) 0.0247(6) Uani d . 1 . . C
H21A 0.300 0.8349 0.5859 0.037 Uiso calc R 1 . . H
H22A 0.318 0.8167 0.6491 0.037 Uiso calc R 1 . . H
H23A 0.048 0.8442 0.6235 0.037 Uiso calc R 1 . . H
C3A -0.0304(5) 0.70142(13) 0.65273(8) 0.0141(5) Uani d . 1 . . C
C4A -0.0143(6) 0.65213(13) 0.74612(8) 0.0181(5) Uani d . 1 . . C
H41A -0.176 0.6856 0.7540 0.022 Uiso calc R 1 . . H
C5A -0.1071(5) 0.57157(14) 0.74186(9) 0.0196(5) Uani d . 1 . . C
H51A -0.232 0.5672 0.7100 0.023 Uiso calc R 1 . . H
H52A -0.208 0.5585 0.7760 0.023 Uiso calc R 1 . . H
C6A 0.1149(6) 0.51502(14) 0.73445(10) 0.0223(6) Uani d . 1 . . C
H61A 0.270 0.5317 0.7531 0.027 Uiso calc R 1 . . H
H62A 0.156 0.5098 0.6965 0.027 Uiso calc R 1 . . H
C7A 0.2883(6) 0.36853(17) 0.74804(12) 0.0369(8) Uani d . 1 . . C
H71A 0.256 0.3189 0.7612 0.055 Uiso calc R 1 . . H
H72A 0.440 0.3886 0.7661 0.055 Uiso calc R 1 . . H
H73A 0.319 0.3671 0.7094 0.055 Uiso calc R 1 . . H
C8A 0.1842(6) 0.66180(15) 0.79313(9) 0.0210(6) Uani d . 1 . . C
S1B 0.59102(16) 0.59987(4) 1.08894(3) 0.03015(19) Uani d . 1 . . S
O1B 0.9833(4) 0.60955(9) 0.96639(6) 0.0170(4) Uani d . 1 . . O
O2B 0.9721(4) 0.34854(9) 1.01264(6) 0.0167(4) Uani d . 1 . . O
O3B 1.3731(3) 0.39718(9) 1.00395(6) 0.0209(4) Uani d . 1 . . O
N1B 0.6177(5) 0.64273(11) 0.89371(7) 0.0195(5) Uani d . 1 . . N
H1B 0.626 0.6827 0.9175 0.029 Uiso calc R 1 . . H
H2B 0.480 0.6497 0.8695 0.029 Uiso calc R 1 . . H
H3B 0.774 0.6393 0.8746 0.029 Uiso calc R 1 . . H
N2B 0.8080(4) 0.49850(11) 0.99211(7) 0.0144(4) Uani d . 1 . . N
H4B 0.680 0.4685 0.9883 0.017 Uiso calc R 1 . . H
C1B 0.5739(5) 0.57253(13) 0.92526(9) 0.0160(5) Uani d . 1 . . C
H11B 0.421 0.5784 0.9467 0.019 Uiso calc R 1 . . H
C2B 0.5298(6) 0.50791(13) 0.88594(9) 0.0223(6) Uani d . 1 . . C
H21B 0.390 0.5194 0.8624 0.033 Uiso calc R 1 . . H
H22B 0.489 0.4647 0.9058 0.033 Uiso calc R 1 . . H
H23B 0.683 0.4999 0.8654 0.033 Uiso calc R 1 . . H
C3B 0.8082(5) 0.56245(13) 0.96325(8) 0.0126(5) Uani d . 1 . . C
C4B 1.0208(6) 0.47859(13) 1.02985(8) 0.0146(5) Uani d . 1 . . C
H41B 1.163 0.5162 1.0269 0.018 Uiso calc R 1 . . H
C5B 0.9229(6) 0.47606(13) 1.08968(9) 0.0210(6) Uani d . 1 . . C
H51B 0.758 0.4476 1.0910 0.025 Uiso calc R 1 . . H
H52B 1.053 0.4492 1.1118 0.025 Uiso calc R 1 . . H
C6B 0.8759(6) 0.55269(14) 1.11528(9) 0.0208(6) Uani d . 1 . . C
H61B 1.026 0.5830 1.1091 0.025 Uiso calc R 1 . . H
H62B 0.856 0.5469 1.1536 0.025 Uiso calc R 1 . . H
C7B 0.6229(7) 0.68536(15) 1.12659(10) 0.0375(8) Uani d . 1 . . C
H71B 0.478 0.7139 1.1213 0.056 Uiso calc R 1 . . H
H72B 0.767 0.7105 1.1149 0.056 Uiso calc R 1 . . H
H73B 0.640 0.6749 1.1627 0.056 Uiso calc R 1 . . H
C8B 1.1306(5) 0.40232(13) 1.01375(8) 0.0137(5) Uani d . 1 . . C
O1W 1.1342(5) 0.73326(11) 1.02722(7) 0.0274(5) Uani d . 1 . . O
H1W 1.277(7) 0.7356(19) 1.0126(13) 0.041 Uiso d . 1 . . H
H2W 1.097(7) 0.6961(17) 1.0185(12) 0.041 Uiso d . 1 . . H

loop_
_atom_site_aniso_label
_atom_site_aniso_U_11
_atom_site_aniso_U_22
_atom_site_aniso_U_33
_atom_site_aniso_U_12
_atom_site_aniso_U_13
_atom_site_aniso_U_23
S1A 0.0327(4) 0.0212(4) 0.0337(3) -0.0013(4) 0.0087(3) 0.0074(3)
O1A 0.0184(11) 0.0238(10) 0.0150(8) -0.0002(9) 0.0003(7) 0.0033(7)
O2A 0.0210(11) 0.0481(14) 0.0221(9) 0.0003(11) -0.0032(9) -0.0079(8)
O3A 0.0389(12) 0.0223(10) 0.0137(8) 0.0070(10) -0.0032(8) 0.0020(7)
N1A 0.0192(13) 0.0126(10) 0.0123(8) -0.0007(9) -0.0001(8) -0.0002(7)
N2A 0.0152(11) 0.0202(12) 0.0142(9) 0.0010(10) -0.0008(9) 0.0031(7)
C1A 0.0180(14) 0.0157(14) 0.0132(11) 0.0012(12) -0.0005(10) 0.0009(8)
C2A 0.0365(17) 0.0203(15) 0.0173(12) -0.0084(13) -0.0050(12) -0.0009(10)
C3A 0.0185(15) 0.0121(12) 0.0116(10) 0.0001(12) 0.0008(10) -0.0015(8)
C4A 0.0205(14) 0.0218(14) 0.0120(10) 0.0016(12) 0.0020(10) 0.0015(9)
C5A 0.0223(14) 0.0222(14) 0.0142(10) -0.0026(13) 0.0017(11) 0.0024(9)
C6A 0.0277(15) 0.0169(14) 0.0224(12) -0.0025(13) 0.0020(12) 0.0026(9)
C7A 0.0339(19) 0.0259(17) 0.0510(18) 0.0056(15) 0.0010(15) 0.0081(13)
C8A 0.0271(18) 0.0189(15) 0.0170(12) 0.0111(13) -0.0029(11) -0.0033(9)
S1B 0.0330(4) 0.0281(4) 0.0294(3) 0.0123(3) -0.0062(3) -0.0128(3)
O1B 0.0204(10) 0.0126(9) 0.0179(8) -0.0042(9) -0.0029(7) 0.0018(6)
O2B 0.0183(10) 0.0125(9) 0.0191(8) -0.0020(8) 0.0015(7) -0.0016(6)
O3B 0.0173(10) 0.0153(9) 0.0301(9) 0.0001(8) 0.0034(8) 0.0038(7)
N1B 0.0313(13) 0.0108(11) 0.0163(9) 0.0038(11) -0.0100(9) -0.0005(7)
N2B 0.0170(11) 0.0113(11) 0.0150(9) -0.0028(9) -0.0020(8) 0.0014(7)
C1B 0.0196(14) 0.0122(13) 0.0161(10) 0.0007(11) -0.0009(10) -0.0011(8)
C2B 0.0330(17) 0.0135(13) 0.0203(11) -0.0019(13) -0.0092(12) -0.0002(9)
C3B 0.0145(13) 0.0121(13) 0.0112(10) 0.0029(11) 0.0039(9) -0.0035(8)
C4B 0.0193(14) 0.0088(12) 0.0158(11) -0.0008(12) -0.0011(10) 0.0007(8)
C5B 0.0334(17) 0.0154(13) 0.0143(10) 0.0059(12) -0.0033(11) 0.0003(9)
C6B 0.0264(16) 0.0183(14) 0.0176(11) 0.0019(13) -0.0019(11) -0.0058(9)
C7B 0.060(2) 0.0214(16) 0.0316(14) 0.0095(17) 0.0069(16) -0.0077(11)
C8B 0.0186(14) 0.0158(13) 0.0067(9) -0.0006(12) -0.0021(9) 0.0025(8)
O1W 0.0311(13) 0.0187(11) 0.0324(10) -0.0056(10) 0.0036(9) -0.0092(8)

loop_
_atom_type_symbol
_atom_type_description
_atom_type_scat_dispersion_real
_atom_type_scat_dispersion_imag
_atom_type_scat_source
C C 0.0033 0.0016 'International Tables Vol C Tables 4.2.6.8 and 6.1.1.4'
H H 0.0000 0.0000 'International Tables Vol C Tables 4.2.6.8 and 6.1.1.4'
N N 0.0061 0.0033 'International Tables Vol C Tables 4.2.6.8 and 6.1.1.4'
O O 0.0106 0.0060 'International Tables Vol C Tables 4.2.6.8 and 6.1.1.4'
S S 0.1246 0.1234 'International Tables Vol C Tables 4.2.6.8 and 6.1.1.4'

loop_
_geom_angle_atom_site_label_1
_geom_angle_atom_site_label_2
_geom_angle_atom_site_label_3
_geom_angle
_geom_angle_publ_flag
C7A S1A C6A 101.40(14) yes
C1A N1A H1A 109.5 ?
C1A N1A H2A 109.5 ?
H1A N1A H2A 109.5 ?
C1A N1A H3A 109.5 ?
H1A N1A H3A 109.5 ?
H2A N1A H3A 109.5 ?
C3A N2A C4A 121.8(2) ?
C3A N2A H4A 119.1 ?
C4A N2A H4A 119.1 ?
N1A C1A C2A 110.56(19) ?
N1A C1A C3A 106.7(2) ?
C2A C1A C3A 111.37(19) ?
N1A C1A H11A 109.4 ?
C2A C1A H11A 109.4 ?
C3A C1A H11A 109.4 ?
C1A C2A H21A 109.5 ?
C1A C2A H22A 109.5 ?
H21A C2A H22A 109.5 ?
C1A C2A H23A 109.5 ?
H21A C2A H23A 109.5 ?
H22A C2A H23A 109.5 ?
O1A C3A N2A 124.5(2) ?
O1A C3A C1A 120.2(2) ?
N2A C3A C1A 115.3(2) ?
N2A C4A C5A 112.21(18) ?
N2A C4A C8A 108.2(2) ?
C5A C4A C8A 111.14(19) ?
N2A C4A H41A 108.4 ?
C5A C4A H41A 108.4 ?
C8A C4A H41A 108.4 ?
C4A C5A C6A 114.1(2) ?
C4A C5A H51A 108.7 ?
C6A C5A H51A 108.7 ?
C4A C5A H52A 108.7 ?
C6A C5A H52A 108.7 ?
H51A C5A H52A 107.6 ?
C5A C6A S1A 108.47(18) ?
C5A C6A H61A 110.0 ?
S1A C6A H61A 110.0 ?
C5A C6A H62A 110.0 ?
S1A C6A H62A 110.0 ?
H61A C6A H62A 108.4 ?
S1A C7A H71A 109.5 ?
S1A C7A H72A 109.5 ?
H71A C7A H72A 109.5 ?
S1A C7A H73A 109.5 ?
H71A C7A H73A 109.5 ?
H72A C7A H73A 109.5 ?
O2A C8A O3A 125.8(2) ?
O2A C8A C4A 119.4(2) ?
O3A C8A C4A 114.8(2) ?
C7B S1B C6B 98.30(14) yes
C1B N1B H1B 109.5 ?
C1B N1B H2B 109.5 ?
H1B N1B H2B 109.5 ?
C1B N1B H3B 109.5 ?
H1B N1B H3B 109.5 ?
H2B N1B H3B 109.5 ?
C3B N2B C4B 122.5(2) ?
C3B N2B H4B 118.7 ?
C4B N2B H4B 118.7 ?
N1B C1B C3B 107.5(2) ?
N1B C1B C2B 109.58(17) ?
C3B C1B C2B 114.3(2) ?
N1B C1B H11B 108.5 ?
C3B C1B H11B 108.5 ?
C2B C1B H11B 108.5 ?
C1B C2B H21B 109.5 ?
C1B C2B H22B 109.5 ?
H21B C2B H22B 109.5 ?
C1B C2B H23B 109.5 ?
H21B C2B H23B 109.5 ?
H22B C2B H23B 109.5 ?
O1B C3B N2B 123.5(2) ?
O1B C3B C1B 121.5(2) ?
N2B C3B C1B 115.0(2) ?
N2B C4B C8B 108.91(18) ?
N2B C4B C5B 111.5(2) ?
C8B C4B C5B 109.60(18) ?
N2B C4B H41B 108.9 ?
C8B C4B H41B 108.9 ?
C5B C4B H41B 108.9 ?
C6B C5B C4B 114.3(2) ?
C6B C5B H51B 108.7 ?
C4B C5B H51B 108.7 ?
C6B C5B H52B 108.7 ?
C4B C5B H52B 108.7 ?
H51B C5B H52B 107.6 ?
C5B C6B S1B 113.66(19) ?
C5B C6B H61B 108.8 ?
S1B C6B H61B 108.8 ?
C5B C6B H62B 108.8 ?
S1B C6B H62B 108.8 ?
H61B C6B H62B 107.7 ?
S1B C7B H71B 109.5 ?
S1B C7B H72B 109.5 ?
H71B C7B H72B 109.5 ?
S1B C7B H73B 109.5 ?
H71B C7B H73B 109.5 ?
H72B C7B H73B 109.5 ?
O2B C8B O3B 124.5(2) ?
O2B C8B C4B 117.3(2) ?
O3B C8B C4B 118.2(2) ?
H1W O1W H2W 99(4) yes

loop_
_geom_bond_atom_site_label_1
_geom_bond_atom_site_label_2
_geom_bond_site_symmetry_2
_geom_bond_distance
_geom_bond_publ_flag
S1A C7A . 1.794(3) yes
S1A C6A . 1.810(3) yes
O1A C3A . 1.229(3) yes
O2A C8A . 1.230(3) yes
O3A C8A . 1.275(3) yes
N1A C1A . 1.487(3) yes
N1A H1A . 0.8920 ?
N1A H2A . 0.8920 ?
N1A H3A . 0.8920 ?
N2A C3A . 1.335(3) yes
N2A C4A . 1.473(3) ?
N2A H4A . 0.8128 ?
C1A C2A . 1.518(3) ?
C1A C3A . 1.528(3) ?
C1A H11A . 0.9870 ?
C2A H21A . 0.9699 ?
C2A H22A . 0.9699 ?
C2A H23A . 0.9699 ?
C4A C5A . 1.523(3) ?
C4A C8A . 1.540(3) ?
C4A H41A . 1.0369 ?
C5A C6A . 1.527(4) ?
C5A H51A . 1.0100 ?
C5A H52A . 1.0100 ?
C6A H61A . 0.9569 ?
C6A H62A . 0.9569 ?
C7A H71A . 0.9603 ?
C7A H72A . 0.9603 ?
C7A H73A . 0.9603 ?
S1B C7B . 1.796(3) yes
S1B C6B . 1.796(3) yes
O1B C3B . 1.229(3) yes
O2B C8B . 1.256(3) yes
O3B C8B . 1.259(3) yes
N1B C1B . 1.493(3) yes
N1B H1B . 0.9230 ?
N1B H2B . 0.9230 ?
N1B H3B . 0.9230 ?
N2B C3B . 1.347(3) yes
N2B C4B . 1.467(3) ?
N2B H4B . 0.8501 ?
C1B C3B . 1.522(3) ?
C1B C2B . 1.523(3) ?
C1B H11B . 0.9427 ?
C2B H21B . 0.9374 ?
C2B H22B . 0.9374 ?
C2B H23B . 0.9374 ?
C4B C8B . 1.528(3) ?
C4B C5B . 1.549(3) ?
C4B H41B . 0.9884 ?
C5B C6B . 1.529(3) ?
C5B H51B . 0.9803 ?
C5B H52B . 0.9803 ?
C6B H61B . 0.9493 ?
C6B H62B . 0.9493 ?
C7B H71B . 0.9072 ?
C7B H72B . 0.9072 ?
C7B H73B . 0.9072 ?
O1W H1W . 0.81(3) ?
O1W H2W . 0.72(3) ?

loop_
_geom_hbond_atom_site_label_D
_geom_hbond_atom_site_label_H
_geom_hbond_atom_site_label_A
_geom_hbond_site_symmetry_A
_geom_hbond_distance_DH
_geom_hbond_distance_HA
_geom_hbond_distance_DA
_geom_hbond_angle_DHA
_geom_hbond_publ_flag
N1A H1A O2B 3_656 0.89 1.85 2.736(2) 175 y
N1A H2A O2B 2_564 0.89 2.32 2.815(3) 115 y
N1A H3A O3B 2_664 0.89 1.86 2.748(2) 172 y
N2A H4A O1A 1_655 0.81 2.58 3.346(3) 158 y
C1A H11A O1A 1_655 0.99 2.55 3.300(3) 132 y
C4A H41A O2A 1_455 1.04 2.26 3.165(4) 145 y
N1B H1B O1W 4_467 0.92 2.03 2.950(3) 177 y
N1B H2B O3A 1_555 0.92 2.07 2.937(3) 157 y
N1B H2B O2A 1_555 0.92 2.25 3.024(2) 141 y
N1B H3B O3A 1_655 0.92 1.87 2.793(3) 175 y
N2B H4B O3B 1_455 0.85 2.05 2.875(3) 163 y
C1B H11B O1B 1_455 0.94 2.34 3.234(3) 157 y
C4B H41B S1B 1_655 0.99 3.05 3.901(3) 145 y
O1W H1W O1W 4_567 0.81(3) 2.14(3) 2.931(2) 167(3) y
O1W H2W O1B 1_555 0.72(3) 2.09(3) 2.779(3) 159(3) y

loop_
_geom_torsion_atom_site_label_1
_geom_torsion_atom_site_label_2
_geom_torsion_atom_site_label_3
_geom_torsion_atom_site_label_4
_geom_torsion
_geom_torsion_publ_flag
N1A C1A C3A N2A 159.11(19) yes
C1A C3A N2A C4A 173.8(2) yes
C3A N2A C4A C8A -156.2(2) yes
N2A C4A C8A O2A 0.2(3) yes
N2A C4A C5A C6A 64.5(3) yes
C4A C5A C6A S1A 152.83(15) yes
C5A C6A S1A C7A 178.66(17) yes
C4A N2A C3A O1A -4.7(4) ?
N1A C1A C3A O1A -22.4(3) ?
C2A C1A C3A O1A 98.4(3) ?
C2A C1A C3A N2A -80.1(3) ?
C3A N2A C4A C5A 80.9(3) ?
C8A C4A C5A C6A -56.7(3) ?
C5A C4A C8A O2A 123.8(3) ?
N2A C4A C8A O3A -179.1(2) ?
C5A C4A C8A O3A -55.5(3) ?
N1B C1B C3B N2B -175.58(19) yes
C1B C3B N2B C4B 178.65(19) yes
C3B N2B C4B C8B -124.4(2) yes
N2B C4B C8B O2B -57.8(2) yes
N2B C4B C5B C6B -74.5(3) yes
C4B C5B C6B S1B 71.8(3) yes
C5B C6B S1B C7B -177.3(2) yes
C4B N2B C3B O1B -0.8(3) ?
N1B C1B C3B O1B 3.8(3) ?
C2B C1B C3B O1B 125.7(2) ?
C2B C1B C3B N2B -53.7(3) ?
C3B N2B C4B C5B 114.5(2) ?
C8B C4B C5B C6B 164.8(2) ?
C5B C4B C8B O2B 64.4(3) ?
N2B C4B C8B O3B 124.0(2) ?
C5B C4B C8B O3B -113.7(2) ?

loop_
_cod_related_entry_id
_cod_related_entry_database
_cod_related_entry_code
1 ChemSpider 30652380
